data_7713525
loop_
_publ_author_name
'Bagchi, Sukanya'
'Kamilya, Sujit'
'Mehta, Sakshi'
'Mandal, Subhankar'
'Bandyopadhyay, Arka'
'Narayan, Awadhesh'
'Ghosh, Subrata'
'Mondal, Abhishake'

_publ_section_title
;
 Spin-State Switching: Chemical Modulation and the Impact of
 Intermolecular Interactions in Manganese(III) Complexes
;
_journal_name_full 'Dalton Transactions'
_journal_paper_doi 10.1039/D3DT01707A
_journal_year 2023
_chemical_formula_sum 'C22 H26 Cl2 Mn N4 O6 Re'
_chemical_formula_weight 754.51
_space_group_crystal_system monoclinic
_space_group_IT_number 14
_space_group_name_Hall '-P 2yn'
_space_group_name_H-M_alt 'P 1 21/n 1'
_atom_sites_solution_hydrogens mixed
_audit_creation_method SHELXL-2018/3
_audit_update_record
;
2023-01-26 deposited with the CCDC.	2023-07-18 downloaded from the CCDC.
;
_cell_angle_alpha 90
_cell_angle_beta 110.9090(10)
_cell_angle_gamma 90
_cell_formula_units_Z 4
_cell_length_a 16.5509(4)
_cell_length_b 9.5613(3)
_cell_length_c 17.3601(5)
_cell_measurement_reflns_used 4962
_cell_measurement_temperature 120(2)
_cell_measurement_theta_max 28.32
_cell_measurement_theta_min 2.6
_cell_volume 2566.30(13)
_computing_cell_refinement 'Bruker SAINT'
_computing_data_collection 'Bruker APEX2'
_computing_data_reduction 'Bruker SAINT'
_computing_molecular_graphics 'Olex2 1.3 (Dolomanov et al., 2009)'
_computing_publication_material 'Olex2 1.3 (Dolomanov et al., 2009)'
_computing_structure_refinement 'SHELXL-2018/3 (Sheldrick, 2018)'
_computing_structure_solution 'SHELXT 2018/2 (Sheldrick, 2018)'
_diffrn_ambient_temperature 120(2)
_diffrn_measured_fraction_theta_full 1.000
_diffrn_measured_fraction_theta_max 0.996
_diffrn_measurement_device_type 'Bruker APEX-II CCD'
_diffrn_measurement_method '\f and \w scans'
_diffrn_radiation_type MoK\a
_diffrn_radiation_wavelength 0.71073
_diffrn_reflns_av_R_equivalents 0.1033
_diffrn_reflns_av_unetI/netI 0.0525
_diffrn_reflns_Laue_measured_fraction_full 1.000
_diffrn_reflns_Laue_measured_fraction_max 0.996
_diffrn_reflns_limit_h_max 23
_diffrn_reflns_limit_h_min -23
_diffrn_reflns_limit_k_max 13
_diffrn_reflns_limit_k_min -13
_diffrn_reflns_limit_l_max 24
_diffrn_reflns_limit_l_min -24
_diffrn_reflns_number 53485
_diffrn_reflns_point_group_measured_fraction_full 1.000
_diffrn_reflns_point_group_measured_fraction_max 0.996
_diffrn_reflns_theta_full 25.242
_diffrn_reflns_theta_max 30.738
_diffrn_reflns_theta_min 1.460
_diffrn_source 'sealed tube'
_exptl_absorpt_coefficient_mu 5.458
_exptl_absorpt_correction_T_max 0.738
_exptl_absorpt_correction_T_min 0.634
_exptl_absorpt_correction_type multi-scan
_exptl_crystal_colour 'dark green'
_exptl_crystal_density_diffrn 1.953
_exptl_crystal_description cuboid
_exptl_crystal_F_000 1472
_exptl_crystal_size_max 0.38
_exptl_crystal_size_mid 0.31
_exptl_crystal_size_min 0.23
_refine_diff_density_max 5.929
_refine_diff_density_min -4.550
_refine_diff_density_rms 0.212
_refine_ls_extinction_method none
_refine_ls_goodness_of_fit_ref 1.069
_refine_ls_hydrogen_treatment mixed
_refine_ls_matrix_type full
_refine_ls_number_parameters 341
_refine_ls_number_reflns 7958
_refine_ls_number_restraints 0
_refine_ls_restrained_S_all 1.069
_refine_ls_R_factor_all 0.0683
_refine_ls_R_factor_gt 0.0510
_refine_ls_shift/su_max 0.002
_refine_ls_shift/su_mean 0.000
_refine_ls_structure_factor_coef Fsqd
_refine_ls_weighting_details 'w=1/[\s^2^(Fo^2^)+(0.0710P)^2^+6.3226P] where P=(Fo^2^+2Fc^2^)/3'
_refine_ls_weighting_scheme calc
_refine_ls_wR_factor_gt 0.1295
_refine_ls_wR_factor_ref 0.1383
_reflns_Friedel_coverage 0.000
_reflns_number_gt 6194
_reflns_number_total 7958
_reflns_threshold_expression 'I > 2\s(I)'
_cod_data_source_file d3dt01707a2.cif
_cod_data_source_block 5Cl_120K
_cod_original_cell_volume 2566.29(13)
_cod_original_sg_symbol_H-M 'P 21/n'
_cod_database_code 7713525
_shelx_shelxl_version_number 2018/3
_shelx_space_group_comment
;
The symmetry employed for this shelxl refinement is uniquely defined
by the following loop, which should always be used as a source of
symmetry information in preference to the above space-group names.
They are only intended as comments.
;

loop_
_space_group_symop_operation_xyz
'x, y, z'
'-x+1/2, y+1/2, -z+1/2'
'-x, -y, -z'
'x-1/2, -y-1/2, z-1/2'

loop_
_atom_site_label
_atom_site_type_symbol
_atom_site_fract_x
_atom_site_fract_y
_atom_site_fract_z
_atom_site_U_iso_or_equiv
_atom_site_adp_type
_atom_site_occupancy
_atom_site_site_symmetry_order
_atom_site_calc_flag
_atom_site_refinement_flags_posn
_atom_site_refinement_flags_adp
_atom_site_refinement_flags_occupancy
_atom_site_disorder_assembly
_atom_site_disorder_group
Re1 Re 0.15159(2) 0.21690(2) 0.53803(2) 0.02959(8) Uani 1 1 d . . . . .
Mn1 Mn 0.27533(5) 0.73545(8) 0.55813(4) 0.01883(15) Uani 1 1 d . . . . .
Cl1 Cl 0.39647(11) 1.27704(15) 0.33143(10) 0.0377(3) Uani 1 1 d . . . . .
Cl2 Cl 0.59718(8) 0.18884(15) 0.68430(10) 0.0368(3) Uani 1 1 d . . . . .
O1 O 0.2277(2) 0.8755(4) 0.4795(2) 0.0239(7) Uani 1 1 d . . . . .
O2 O 0.3199(2) 0.5961(4) 0.63835(19) 0.0218(7) Uani 1 1 d . . . . .
N3 N 0.3798(3) 0.8583(5) 0.6094(2) 0.0229(8) Uani 1 1 d . . . . .
N2 N 0.2247(3) 0.8219(5) 0.6427(3) 0.0245(8) Uani 1 1 d . . . . .
N1 N 0.1539(3) 0.6412(5) 0.5090(3) 0.0274(9) Uani 1 1 d . . . . .
N4 N 0.3088(3) 0.6165(5) 0.4775(2) 0.0279(9) Uani 1 1 d . . . . .
O3 O 0.1158(3) 0.3729(4) 0.5640(2) 0.0335(9) Uani 1 1 d . . . . .
C12 C 0.2694(3) 0.9593(5) 0.4464(3) 0.0218(9) Uani 1 1 d . . . . .
C7 C 0.3564(3) 1.0001(5) 0.4876(3) 0.0215(9) Uani 1 1 d . . . . .
C8 C 0.3955(3) 1.0970(6) 0.4510(3) 0.0259(10) Uani 1 1 d . . . . .
H8 H 0.452576 1.124316 0.478244 0.031 Uiso 1 1 calc R U . . .
C9 C 0.3490(3) 1.1511(5) 0.3750(3) 0.0258(10) Uani 1 1 d . . . . .
C10 C 0.2642(4) 1.1113(6) 0.3333(3) 0.0302(11) Uani 1 1 d . . . . .
H10 H 0.233586 1.148528 0.281525 0.036 Uiso 1 1 calc R U . . .
C11 C 0.2253(3) 1.0167(6) 0.3685(3) 0.0282(10) Uani 1 1 d . . . . .
H11 H 0.168387 0.990141 0.339862 0.034 Uiso 1 1 calc R U . . .
C6 C 0.4024(3) 0.9590(6) 0.5717(3) 0.0247(10) Uani 1 1 d . . . . .
C5 C 0.4227(3) 0.8565(6) 0.7004(3) 0.0264(10) Uani 1 1 d . . . . .
H5A H 0.476406 0.908843 0.716250 0.032 Uiso 1 1 calc R U . . .
H5B H 0.436165 0.760981 0.719466 0.032 Uiso 1 1 calc R U . . .
C4 C 0.3626(4) 0.9218(6) 0.7394(3) 0.0291(11) Uani 1 1 d . . . . .
H4A H 0.394528 0.935187 0.797822 0.035 Uiso 1 1 calc R U . . .
H4B H 0.344828 1.013245 0.715146 0.035 Uiso 1 1 calc R U . . .
C3 C 0.2827(3) 0.8365(6) 0.7294(3) 0.0284(11) Uani 1 1 d . . . . .
H3A H 0.300105 0.744154 0.752549 0.034 Uiso 1 1 calc R U . . .
H3B H 0.251106 0.880529 0.760448 0.034 Uiso 1 1 calc R U . . .
C2 C 0.1473(4) 0.7365(6) 0.6354(4) 0.0312(12) Uani 1 1 d . . . . .
H2A H 0.111819 0.785254 0.660778 0.037 Uiso 1 1 calc R U . . .
H2B H 0.165006 0.647840 0.663548 0.037 Uiso 1 1 calc R U . . .
C1 C 0.0964(4) 0.7116(6) 0.5458(4) 0.0344(12) Uani 1 1 d . . . . .
H1A H 0.046628 0.653132 0.539826 0.041 Uiso 1 1 calc R U . . .
H1B H 0.076039 0.799778 0.518080 0.041 Uiso 1 1 calc R U . . .
C13 C 0.1120(4) 0.6318(7) 0.4185(3) 0.0398(14) Uani 1 1 d . . . . .
H13A H 0.100918 0.725501 0.395791 0.048 Uiso 1 1 calc R U . . .
H13B H 0.056660 0.584955 0.405326 0.048 Uiso 1 1 calc R U . . .
C14 C 0.1662(4) 0.5531(7) 0.3780(3) 0.0416(14) Uani 1 1 d . . . . .
H14A H 0.176188 0.458977 0.400213 0.050 Uiso 1 1 calc R U . . .
H14B H 0.133451 0.545830 0.319365 0.050 Uiso 1 1 calc R U . . .
C15 C 0.2527(4) 0.6205(7) 0.3900(3) 0.0378(13) Uani 1 1 d . . . . .
H15A H 0.280492 0.571139 0.357311 0.045 Uiso 1 1 calc R U . . .
H15B H 0.243885 0.716737 0.371177 0.045 Uiso 1 1 calc R U . . .
C16 C 0.3641(4) 0.5164(7) 0.4984(3) 0.0312(11) Uani 1 1 d . . . . .
C17 C 0.4122(3) 0.4727(5) 0.5819(3) 0.0240(9) Uani 1 1 d . . . . .
C18 C 0.4788(3) 0.3751(6) 0.5950(3) 0.0276(11) Uani 1 1 d . . . . .
H18 H 0.495023 0.347813 0.551198 0.033 Uiso 1 1 calc R U . . .
C19 C 0.5198(3) 0.3198(6) 0.6706(4) 0.0276(10) Uani 1 1 d . . . . .
C20 C 0.4995(3) 0.3644(6) 0.7388(3) 0.0281(10) Uani 1 1 d . . . . .
H20 H 0.529728 0.329682 0.791299 0.034 Uiso 1 1 calc R U . . .
C21 C 0.4336(3) 0.4612(6) 0.7263(3) 0.0261(10) Uani 1 1 d . . . . .
H21 H 0.419984 0.491388 0.771168 0.031 Uiso 1 1 calc R U . . .
C22 C 0.3874(3) 0.5142(5) 0.6483(3) 0.0217(9) Uani 1 1 d . . . . .
O6 O 0.1492(6) 0.0929(6) 0.6076(3) 0.106(3) Uani 1 1 d . . . . .
O4 O 0.2511(5) 0.2397(11) 0.5381(8) 0.170(6) Uani 1 1 d . . . . .
O5 O 0.0863(4) 0.1641(6) 0.4434(3) 0.0610(15) Uani 1 1 d . . . . .
H6 H 0.446(4) 1.030(7) 0.606(4) 0.036(17) Uiso 1 1 d . . . . .
H16 H 0.374(5) 0.450(9) 0.454(5) 0.06(2) Uiso 1 1 d . . . . .
H1 H 0.167(4) 0.539(8) 0.523(4) 0.037(17) Uiso 1 1 d . . . . .
H2 H 0.207(4) 0.905(7) 0.627(3) 0.022(14) Uiso 1 1 d . . . . .

loop_
_atom_site_aniso_label
_atom_site_aniso_U_11
_atom_site_aniso_U_22
_atom_site_aniso_U_33
_atom_site_aniso_U_23
_atom_site_aniso_U_13
_atom_site_aniso_U_12
Re1 0.03321(13) 0.02450(13) 0.03032(13) -0.00680(8) 0.01041(9) 0.00353(8)
Mn1 0.0208(3) 0.0214(3) 0.0151(3) 0.0019(3) 0.0075(3) -0.0006(3)
Cl1 0.0573(9) 0.0302(7) 0.0406(7) 0.0091(6) 0.0355(7) 0.0032(6)
Cl2 0.0236(6) 0.0309(7) 0.0528(9) -0.0099(6) 0.0100(6) 0.0032(5)
O1 0.0223(15) 0.0272(18) 0.0212(16) 0.0056(14) 0.0065(13) -0.0012(13)
O2 0.0284(16) 0.0227(17) 0.0188(15) 0.0056(13) 0.0140(13) 0.0056(13)
N3 0.0244(19) 0.032(2) 0.0137(17) 0.0010(16) 0.0082(15) -0.0034(17)
N2 0.030(2) 0.021(2) 0.026(2) 0.0048(17) 0.0139(18) 0.0032(17)
N1 0.032(2) 0.027(2) 0.024(2) 0.0008(18) 0.0111(17) -0.0057(18)
N4 0.031(2) 0.037(3) 0.0189(19) 0.0032(18) 0.0134(17) 0.0015(19)
O3 0.056(2) 0.0199(18) 0.033(2) -0.0006(15) 0.0265(19) 0.0079(17)
C12 0.029(2) 0.019(2) 0.019(2) 0.0010(17) 0.0114(19) 0.0027(18)
C7 0.027(2) 0.023(2) 0.019(2) 0.0006(18) 0.0124(18) 0.0019(18)
C8 0.032(2) 0.025(2) 0.026(2) -0.001(2) 0.018(2) 0.000(2)
C9 0.039(3) 0.023(2) 0.026(2) 0.0014(19) 0.024(2) 0.003(2)
C10 0.045(3) 0.029(3) 0.019(2) 0.008(2) 0.015(2) 0.009(2)
C11 0.031(2) 0.033(3) 0.018(2) 0.005(2) 0.0063(19) 0.002(2)
C6 0.024(2) 0.031(3) 0.021(2) 0.002(2) 0.0100(19) -0.0035(19)
C5 0.028(2) 0.037(3) 0.014(2) 0.0017(19) 0.0067(18) -0.003(2)
C4 0.040(3) 0.031(3) 0.016(2) 0.000(2) 0.008(2) 0.004(2)
C3 0.034(3) 0.033(3) 0.022(2) 0.005(2) 0.015(2) 0.008(2)
C2 0.032(3) 0.025(3) 0.046(3) 0.006(2) 0.025(3) 0.004(2)
C1 0.025(2) 0.029(3) 0.048(3) 0.006(2) 0.013(2) 0.001(2)
C13 0.039(3) 0.047(4) 0.025(3) 0.005(3) 0.001(2) -0.015(3)
C14 0.053(4) 0.041(3) 0.021(3) -0.005(2) 0.000(2) -0.010(3)
C15 0.049(3) 0.047(4) 0.020(2) 0.004(2) 0.015(2) 0.005(3)
C16 0.037(3) 0.040(3) 0.022(2) -0.002(2) 0.018(2) 0.000(2)
C17 0.028(2) 0.024(2) 0.025(2) -0.0027(19) 0.015(2) -0.0010(19)
C18 0.028(2) 0.028(3) 0.033(3) -0.008(2) 0.018(2) -0.002(2)
C19 0.021(2) 0.021(2) 0.039(3) -0.004(2) 0.008(2) -0.0021(18)
C20 0.026(2) 0.030(3) 0.027(2) 0.001(2) 0.008(2) 0.000(2)
C21 0.029(2) 0.027(3) 0.025(2) -0.001(2) 0.014(2) 0.001(2)
C22 0.025(2) 0.018(2) 0.024(2) 0.0006(18) 0.0110(18) -0.0021(18)
O6 0.242(10) 0.041(3) 0.043(3) 0.016(3) 0.059(5) 0.051(5)
O4 0.062(4) 0.164(8) 0.319(15) -0.193(10) 0.109(7) -0.064(5)
O5 0.080(4) 0.065(3) 0.028(2) -0.014(2) 0.007(2) 0.027(3)

loop_
_atom_type_symbol
_atom_type_description
_atom_type_scat_dispersion_real
_atom_type_scat_dispersion_imag
_atom_type_scat_source
C C 0.0033 0.0016 'International Tables Vol C Tables 4.2.6.8 and 6.1.1.4'
H H 0.0000 0.0000 'International Tables Vol C Tables 4.2.6.8 and 6.1.1.4'
N N 0.0061 0.0033 'International Tables Vol C Tables 4.2.6.8 and 6.1.1.4'
O O 0.0106 0.0060 'International Tables Vol C Tables 4.2.6.8 and 6.1.1.4'
Cl Cl 0.1484 0.1585 'International Tables Vol C Tables 4.2.6.8 and 6.1.1.4'
Mn Mn 0.3368 0.7283 'International Tables Vol C Tables 4.2.6.8 and 6.1.1.4'
Re Re -1.0185 7.2310 'International Tables Vol C Tables 4.2.6.8 and 6.1.1.4'

loop_
_geom_angle_atom_site_label_1
_geom_angle_atom_site_label_2
_geom_angle_atom_site_label_3
_geom_angle
_geom_angle_site_symmetry_1
_geom_angle_site_symmetry_3
_geom_angle_publ_flag
O4 Re1 O5 109.2(4) . . ?
O4 Re1 O6 111.4(6) . . ?
O5 Re1 O6 108.2(4) . . ?
O4 Re1 O3 108.7(3) . . ?
O5 Re1 O3 110.6(2) . . ?
O6 Re1 O3 108.6(2) . . ?
O1 Mn1 O2 178.03(14) . . ?
O1 Mn1 N3 88.67(16) . . ?
O2 Mn1 N3 92.15(17) . . ?
O1 Mn1 N4 92.58(17) . . ?
O2 Mn1 N4 88.98(16) . . ?
N3 Mn1 N4 103.24(17) . . ?
O1 Mn1 N1 85.28(17) . . ?
O2 Mn1 N1 93.61(17) . . ?
N3 Mn1 N1 168.91(19) . . ?
N4 Mn1 N1 86.34(18) . . ?
O1 Mn1 N2 93.39(16) . . ?
O2 Mn1 N2 84.86(16) . . ?
N3 Mn1 N2 87.42(17) . . ?
N4 Mn1 N2 167.90(19) . . ?
N1 Mn1 N2 83.68(18) . . ?
C12 O1 Mn1 127.1(3) . . ?
C22 O2 Mn1 127.4(3) . . ?
C6 N3 C5 115.7(4) . . ?
C6 N3 Mn1 124.6(3) . . ?
C5 N3 Mn1 118.3(3) . . ?
C3 N2 C2 111.4(4) . . ?
C3 N2 Mn1 118.3(3) . . ?
C2 N2 Mn1 105.7(3) . . ?
C3 N2 H2 105(4) . . ?
C2 N2 H2 107(4) . . ?
Mn1 N2 H2 109(4) . . ?
C13 N1 C1 110.8(5) . . ?
C13 N1 Mn1 118.7(3) . . ?
C1 N1 Mn1 107.5(3) . . ?
C13 N1 H1 100(4) . . ?
C1 N1 H1 117(4) . . ?
Mn1 N1 H1 103(4) . . ?
C16 N4 C15 115.7(5) . . ?
C16 N4 Mn1 124.4(4) . . ?
C15 N4 Mn1 118.1(4) . . ?
O1 C12 C11 119.1(4) . . ?
O1 C12 C7 123.1(4) . . ?
C11 C12 C7 117.8(4) . . ?
C8 C7 C12 120.2(4) . . ?
C8 C7 C6 118.5(4) . . ?
C12 C7 C6 120.8(4) . . ?
C9 C8 C7 119.6(5) . . ?
C9 C8 H8 120.2 . . ?
C7 C8 H8 120.2 . . ?
C8 C9 C10 121.1(5) . . ?
C8 C9 Cl1 119.4(4) . . ?
C10 C9 Cl1 119.4(4) . . ?
C11 C10 C9 119.8(5) . . ?
C11 C10 H10 120.1 . . ?
C9 C10 H10 120.1 . . ?
C10 C11 C12 121.5(5) . . ?
C10 C11 H11 119.2 . . ?
C12 C11 H11 119.2 . . ?
N3 C6 C7 125.0(5) . . ?
N3 C6 H6 118(4) . . ?
C7 C6 H6 115(4) . . ?
N3 C5 C4 109.2(4) . . ?
N3 C5 H5A 109.8 . . ?
C4 C5 H5A 109.8 . . ?
N3 C5 H5B 109.8 . . ?
C4 C5 H5B 109.8 . . ?
H5A C5 H5B 108.3 . . ?
C3 C4 C5 114.3(5) . . ?
C3 C4 H4A 108.7 . . ?
C5 C4 H4A 108.7 . . ?
C3 C4 H4B 108.7 . . ?
C5 C4 H4B 108.7 . . ?
H4A C4 H4B 107.6 . . ?
N2 C3 C4 113.1(4) . . ?
N2 C3 H3A 109.0 . . ?
C4 C3 H3A 109.0 . . ?
N2 C3 H3B 109.0 . . ?
C4 C3 H3B 109.0 . . ?
H3A C3 H3B 107.8 . . ?
N2 C2 C1 108.9(4) . . ?
N2 C2 H2A 109.9 . . ?
C1 C2 H2A 109.9 . . ?
N2 C2 H2B 109.9 . . ?
C1 C2 H2B 109.9 . . ?
H2A C2 H2B 108.3 . . ?
N1 C1 C2 108.0(4) . . ?
N1 C1 H1A 110.1 . . ?
C2 C1 H1A 110.1 . . ?
N1 C1 H1B 110.1 . . ?
C2 C1 H1B 110.1 . . ?
H1A C1 H1B 108.4 . . ?
N1 C13 C14 113.0(5) . . ?
N1 C13 H13A 109.0 . . ?
C14 C13 H13A 109.0 . . ?
N1 C13 H13B 109.0 . . ?
C14 C13 H13B 109.0 . . ?
H13A C13 H13B 107.8 . . ?
C15 C14 C13 114.3(5) . . ?
C15 C14 H14A 108.7 . . ?
C13 C14 H14A 108.7 . . ?
C15 C14 H14B 108.7 . . ?
C13 C14 H14B 108.7 . . ?
H14A C14 H14B 107.6 . . ?
N4 C15 C14 110.3(4) . . ?
N4 C15 H15A 109.6 . . ?
C14 C15 H15A 109.6 . . ?
N4 C15 H15B 109.6 . . ?
C14 C15 H15B 109.6 . . ?
H15A C15 H15B 108.1 . . ?
N4 C16 C17 125.6(5) . . ?
N4 C16 H16 121(4) . . ?
C17 C16 H16 113(4) . . ?
C18 C17 C22 119.7(5) . . ?
C18 C17 C16 118.5(4) . . ?
C22 C17 C16 121.4(4) . . ?
C19 C18 C17 120.9(5) . . ?
C19 C18 H18 119.6 . . ?
C17 C18 H18 119.6 . . ?
C18 C19 C20 120.7(5) . . ?
C18 C19 Cl2 120.2(4) . . ?
C20 C19 Cl2 119.1(4) . . ?
C21 C20 C19 118.8(5) . . ?
C21 C20 H20 120.6 . . ?
C19 C20 H20 120.6 . . ?
C20 C21 C22 121.5(5) . . ?
C20 C21 H21 119.2 . . ?
C22 C21 H21 119.2 . . ?
O2 C22 C21 119.2(4) . . ?
O2 C22 C17 122.5(4) . . ?
C21 C22 C17 118.3(4) . . ?

loop_
_geom_bond_atom_site_label_1
_geom_bond_atom_site_label_2
_geom_bond_distance
_geom_bond_site_symmetry_2
_geom_bond_publ_flag
Re1 O4 1.661(6) . ?
Re1 O5 1.689(5) . ?
Re1 O6 1.703(6) . ?
Re1 O3 1.723(4) . ?
Mn1 O1 1.873(3) . ?
Mn1 O2 1.878(3) . ?
Mn1 N3 2.016(4) . ?
Mn1 N4 2.028(4) . ?
Mn1 N1 2.087(4) . ?
Mn1 N2 2.101(4) . ?
Cl1 C9 1.750(5) . ?
Cl2 C19 1.746(5) . ?
O1 C12 1.315(6) . ?
O2 C22 1.324(6) . ?
N3 C6 1.293(6) . ?
N3 C5 1.482(6) . ?
N2 C3 1.476(7) . ?
N2 C2 1.487(7) . ?
N2 H2 0.85(6) . ?
N1 C13 1.476(7) . ?
N1 C1 1.484(7) . ?
N1 H1 1.01(8) . ?
N4 C16 1.284(7) . ?
N4 C15 1.472(7) . ?
C12 C11 1.401(7) . ?
C12 C7 1.415(7) . ?
C7 C8 1.405(7) . ?
C7 C6 1.439(7) . ?
C8 C9 1.370(7) . ?
C8 H8 0.9300 . ?
C9 C10 1.383(8) . ?
C10 C11 1.374(7) . ?
C10 H10 0.9300 . ?
C11 H11 0.9300 . ?
C6 H6 1.02(7) . ?
C5 C4 1.524(7) . ?
C5 H5A 0.9700 . ?
C5 H5B 0.9700 . ?
C4 C3 1.510(8) . ?
C4 H4A 0.9700 . ?
C4 H4B 0.9700 . ?
C3 H3A 0.9700 . ?
C3 H3B 0.9700 . ?
C2 C1 1.500(9) . ?
C2 H2A 0.9700 . ?
C2 H2B 0.9700 . ?
C1 H1A 0.9700 . ?
C1 H1B 0.9700 . ?
C13 C14 1.521(10) . ?
C13 H13A 0.9700 . ?
C13 H13B 0.9700 . ?
C14 C15 1.516(9) . ?
C14 H14A 0.9700 . ?
C14 H14B 0.9700 . ?
C15 H15A 0.9700 . ?
C15 H15B 0.9700 . ?
C16 C17 1.444(7) . ?
C16 H16 1.06(8) . ?
C17 C18 1.399(7) . ?
C17 C22 1.413(6) . ?
C18 C19 1.351(8) . ?
C18 H18 0.9300 . ?
C19 C20 1.408(7) . ?
C20 C21 1.387(7) . ?
C20 H20 0.9300 . ?
C21 C22 1.392(7) . ?
C21 H21 0.9300 . ?

loop_
_geom_torsion_atom_site_label_1
_geom_torsion_atom_site_label_2
_geom_torsion_atom_site_label_3
_geom_torsion_atom_site_label_4
_geom_torsion
_geom_torsion_site_symmetry_1
_geom_torsion_site_symmetry_2
_geom_torsion_site_symmetry_3
_geom_torsion_site_symmetry_4
_geom_torsion_publ_flag
N3 Mn1 O1 C12 35.5(4) . . . . ?
N4 Mn1 O1 C12 -67.7(4) . . . . ?
N1 Mn1 O1 C12 -153.8(4) . . . . ?
N2 Mn1 O1 C12 122.8(4) . . . . ?
N3 Mn1 O2 C22 -68.9(4) . . . . ?
N4 Mn1 O2 C22 34.4(4) . . . . ?
N1 Mn1 O2 C22 120.6(4) . . . . ?
N2 Mn1 O2 C22 -156.1(4) . . . . ?
Mn1 O1 C12 C11 154.6(4) . . . . ?
Mn1 O1 C12 C7 -28.4(7) . . . . ?
O1 C12 C7 C8 -175.9(4) . . . . ?
C11 C12 C7 C8 1.1(7) . . . . ?
O1 C12 C7 C6 -4.6(7) . . . . ?
C11 C12 C7 C6 172.4(5) . . . . ?
C12 C7 C8 C9 -0.4(7) . . . . ?
C6 C7 C8 C9 -171.9(5) . . . . ?
C7 C8 C9 C10 -0.4(8) . . . . ?
C7 C8 C9 Cl1 177.4(4) . . . . ?
C8 C9 C10 C11 0.4(8) . . . . ?
Cl1 C9 C10 C11 -177.4(4) . . . . ?
C9 C10 C11 C12 0.4(8) . . . . ?
O1 C12 C11 C10 176.0(5) . . . . ?
C7 C12 C11 C10 -1.1(8) . . . . ?
C5 N3 C6 C7 -165.2(5) . . . . ?
Mn1 N3 C6 C7 0.6(7) . . . . ?
C8 C7 C6 N3 -170.5(5) . . . . ?
C12 C7 C6 N3 18.0(8) . . . . ?
C6 N3 C5 C4 98.9(5) . . . . ?
Mn1 N3 C5 C4 -67.8(5) . . . . ?
N3 C5 C4 C3 68.2(6) . . . . ?
C2 N2 C3 C4 179.6(4) . . . . ?
Mn1 N2 C3 C4 56.7(6) . . . . ?
C5 C4 C3 N2 -64.2(6) . . . . ?
C3 N2 C2 C1 -173.5(4) . . . . ?
Mn1 N2 C2 C1 -43.7(5) . . . . ?
C13 N1 C1 C2 -171.8(5) . . . . ?
Mn1 N1 C1 C2 -40.7(5) . . . . ?
N2 C2 C1 N1 57.7(6) . . . . ?
C1 N1 C13 C14 -176.8(5) . . . . ?
Mn1 N1 C13 C14 58.2(6) . . . . ?
N1 C13 C14 C15 -61.9(7) . . . . ?
C16 N4 C15 C14 97.8(6) . . . . ?
Mn1 N4 C15 C14 -68.1(6) . . . . ?
C13 C14 C15 N4 65.9(7) . . . . ?
C15 N4 C16 C17 -165.7(5) . . . . ?
Mn1 N4 C16 C17 -0.9(8) . . . . ?
N4 C16 C17 C18 -171.1(5) . . . . ?
N4 C16 C17 C22 16.0(9) . . . . ?
C22 C17 C18 C19 -0.1(8) . . . . ?
C16 C17 C18 C19 -173.1(5) . . . . ?
C17 C18 C19 C20 -3.2(8) . . . . ?
C17 C18 C19 Cl2 175.3(4) . . . . ?
C18 C19 C20 C21 3.1(8) . . . . ?
Cl2 C19 C20 C21 -175.4(4) . . . . ?
C19 C20 C21 C22 0.2(8) . . . . ?
Mn1 O2 C22 C21 153.0(4) . . . . ?
Mn1 O2 C22 C17 -30.1(7) . . . . ?
C20 C21 C22 O2 173.7(5) . . . . ?
C20 C21 C22 C17 -3.4(7) . . . . ?
C18 C17 C22 O2 -173.7(5) . . . . ?
C16 C17 C22 O2 -0.9(8) . . . . ?
C18 C17 C22 C21 3.3(7) . . . . ?
C16 C17 C22 C21 176.1(5) . . . . ?
